data_4088729
loop_
_publ_author_name
'Torres Delgado, William'
'Shahin, Fatemeh'
'Ferguson, Michael J.'
'McDonald, Robert'
'He, Gang'
'Rivard, Eric'

_publ_section_title
;
 Selective Placement of Bromide and Pinacolboronate Groups about a
 Tellurophene: New Building Blocks for Optoelectronic Applications
;
_journal_issue 12
_journal_name_full Organometallics
_journal_page_first 2140
_journal_paper_doi 10.1021/acs.organomet.6b00362
_journal_volume 35
_journal_year 2016
_chemical_formula_moiety 'C14 H21 B O2 Te'
_chemical_formula_sum 'C14 H21 B O2 Te'
_chemical_formula_weight 359.72
_chemical_name_common BTe6H
_space_group_crystal_system tetragonal
_space_group_IT_number 96
_space_group_name_Hall 'P 4nw 2abw'
_space_group_name_H-M_alt 'P 43 21 2'
_atom_sites_solution_hydrogens geom
_audit_creation_method SHELXL-2014/7
_cell_angle_alpha 90
_cell_angle_beta 90
_cell_angle_gamma 90
_cell_formula_units_Z 8
_cell_length_a 9.1615(2)
_cell_length_b 9.1615(2)
_cell_length_c 36.3296(10)
_cell_measurement_reflns_used 9177
_cell_measurement_temperature 173(2)
_cell_measurement_theta_max 73.67
_cell_measurement_theta_min 2.43
_cell_volume 3049.26(13)
_computing_cell_refinement 'Bruker SAINT'
_computing_data_collection 'Bruker APEX2'
_computing_data_reduction 'Bruker SAINT'
_computing_molecular_graphics 'Bruker SHELXTL'
_computing_publication_material 'Bruker SHELXTL'
_computing_structure_refinement 'SHELXL-2014/7 (Sheldrick, 2014)'
_computing_structure_solution 'DIRDIF-2008 (Beurskens et al., 2008)'
_diffrn_ambient_temperature 173(2)
_diffrn_measured_fraction_theta_full 1.000
_diffrn_measured_fraction_theta_max 1.000
_diffrn_measurement_device_type 'Bruker APEX-II CCD'
_diffrn_measurement_method '\f and \w scans'
_diffrn_radiation_type CuK\a
_diffrn_radiation_wavelength 1.54178
_diffrn_reflns_av_R_equivalents 0.0436
_diffrn_reflns_av_unetI/netI 0.0196
_diffrn_reflns_Laue_measured_fraction_full 1.000
_diffrn_reflns_Laue_measured_fraction_max 1.000
_diffrn_reflns_limit_h_max 11
_diffrn_reflns_limit_h_min -10
_diffrn_reflns_limit_k_max 11
_diffrn_reflns_limit_k_min -11
_diffrn_reflns_limit_l_max 45
_diffrn_reflns_limit_l_min -45
_diffrn_reflns_number 21409
_diffrn_reflns_point_group_measured_fraction_full 1.000
_diffrn_reflns_point_group_measured_fraction_max 1.000
_diffrn_reflns_theta_full 67.679
_diffrn_reflns_theta_max 74.059
_diffrn_reflns_theta_min 4.869
_exptl_absorpt_coefficient_mu 15.327
_exptl_absorpt_correction_T_max 0.2778
_exptl_absorpt_correction_T_min 0.0477
_exptl_absorpt_correction_type numerical
_exptl_absorpt_process_details 'SADABS 2014/5'
_exptl_crystal_colour colourless
_exptl_crystal_density_diffrn 1.567
_exptl_crystal_description fragment
_exptl_crystal_F_000 1424
_exptl_crystal_size_max 0.300
_exptl_crystal_size_mid 0.266
_exptl_crystal_size_min 0.191
_refine_diff_density_max 0.434
_refine_diff_density_min -1.102
_refine_diff_density_rms 0.073
_refine_ls_abs_structure_details
; 
 Refined as an inversion twin. 
;
_refine_ls_abs_structure_Flack 0.060(9)
_refine_ls_extinction_method none
_refine_ls_goodness_of_fit_ref 1.068
_refine_ls_hydrogen_treatment constr
_refine_ls_matrix_type full
_refine_ls_number_parameters 182
_refine_ls_number_reflns 3103
_refine_ls_number_restraints 0
_refine_ls_restrained_S_all 1.068
_refine_ls_R_factor_all 0.0228
_refine_ls_R_factor_gt 0.0226
_refine_ls_shift/su_max 0.000
_refine_ls_shift/su_mean 0.000
_refine_ls_structure_factor_coef Fsqd
_refine_ls_weighting_details 'w=1/[\s^2^(Fo^2^)+(0.0249P)^2^+2.8836P] where P=(Fo^2^+2Fc^2^)/3'
_refine_ls_weighting_scheme calc
_refine_ls_wR_factor_gt 0.0562
_refine_ls_wR_factor_ref 0.0563
_reflns_Friedel_coverage 0.629
_reflns_Friedel_fraction_full 1.000
_reflns_Friedel_fraction_max 1.000
_reflns_number_gt 3090
_reflns_number_total 3103
_reflns_threshold_expression 'I > 2\s(I)'
_cod_data_source_file om6b00362_si_002.cif
_cod_data_source_block riv15f2
_cod_original_cell_volume 3049.27(18)
_cod_database_code 4088729
_shelx_shelxl_version_number 2014/7
_shelx_space_group_comment
; 
The symmetry employed for this shelxl refinement is uniquely defined 
by the following loop, which should always be used as a source of 
symmetry information in preference to the above space-group names. 
They are only intended as comments. 
;
_shelx_estimated_absorpt_t_min 0.091
_shelx_estimated_absorpt_t_max 0.158

loop_
_space_group_symop_operation_xyz
'x, y, z'
'-x, -y, z+1/2'
'-y+1/2, x+1/2, z+3/4'
'y+1/2, -x+1/2, z+1/4'
'-x+1/2, y+1/2, -z+3/4'
'x+1/2, -y+1/2, -z+1/4'
'y, x, -z'
'-y, -x, -z+1/2'

loop_
_atom_site_label
_atom_site_type_symbol
_atom_site_fract_x
_atom_site_fract_y
_atom_site_fract_z
_atom_site_U_iso_or_equiv
_atom_site_adp_type
_atom_site_occupancy
_atom_site_site_symmetry_order
_atom_site_calc_flag
_atom_site_refinement_flags_posn
_atom_site_refinement_flags_adp
_atom_site_refinement_flags_occupancy
_atom_site_disorder_assembly
_atom_site_disorder_group
Te Te -0.16603(3) 0.30203(3) 0.17841(2) 0.03817(9) Uani 1 1 d . . . . .
O1 O 0.1604(3) 0.2515(3) 0.21817(7) 0.0309(6) Uani 1 1 d . . . . .
O2 O 0.1964(3) 0.0081(3) 0.20693(7) 0.0339(6) Uani 1 1 d . . . . .
C1 C -0.0192(4) 0.1315(4) 0.17409(9) 0.0268(7) Uani 1 1 d . . . . .
C2 C -0.0601(4) 0.0379(4) 0.14660(9) 0.0261(7) Uani 1 1 d . . . . .
C3 C -0.1929(4) 0.0691(4) 0.12674(9) 0.0289(7) Uani 1 1 d . . . . .
C4 C -0.2663(5) 0.1907(5) 0.13646(11) 0.0387(9) Uani 1 1 d . . . . .
H4 H -0.3546 0.2213 0.1251 0.046 Uiso 1 1 calc R U . . .
C5 C 0.0334(5) -0.0921(5) 0.13605(11) 0.0363(9) Uani 1 1 d . . . . .
H5A H 0.0715 -0.1389 0.1587 0.044 Uiso 0.7 1 calc R U P A 1
H5B H 0.1179 -0.0579 0.1214 0.044 Uiso 0.7 1 calc R U P A 1
H5C H 0.1378 -0.0658 0.1384 0.044 Uiso 0.3 1 calc R U P B 2
H5D H 0.0134 -0.1740 0.1531 0.044 Uiso 0.3 1 calc R U P B 2
C6A C -0.0531(9) -0.2066(7) 0.11336(18) 0.0451(15) Uani 0.7 1 d . . P C 1
H6A H 0.0150 -0.2813 0.1037 0.054 Uiso 0.7 1 calc R U P C 1
H6B H -0.1247 -0.2563 0.1295 0.054 Uiso 0.7 1 calc R U P C 1
C7A C -0.1326(12) -0.1333(12) 0.0815(2) 0.046(2) Uani 0.7 1 d . . P C 1
H7A H -0.0622 -0.0778 0.0663 0.055 Uiso 0.7 1 calc R U P C 1
H7B H -0.1789 -0.2083 0.0657 0.055 Uiso 0.7 1 calc R U P C 1
C6B C 0.0029(19) -0.140(2) 0.0973(4) 0.048(4) Uani 0.3 1 d . . P C 2
H6C H 0.0602 -0.2283 0.0913 0.057 Uiso 0.3 1 calc R U P C 2
H6D H 0.0299 -0.0616 0.0798 0.057 Uiso 0.3 1 calc R U P C 2
C7B C -0.160(3) -0.172(3) 0.0948(6) 0.049(5) Uani 0.3 1 d . . P C 2
H7C H -0.1891 -0.2372 0.1153 0.058 Uiso 0.3 1 calc R U P C 2
H7D H -0.1810 -0.2233 0.0713 0.058 Uiso 0.3 1 calc R U P C 2
C8 C -0.2481(5) -0.0309(5) 0.09658(11) 0.0375(9) Uani 1 1 d . . . . .
H8A H -0.2864 0.0295 0.0761 0.045 Uiso 0.7 1 calc R U P C 1
H8B H -0.3301 -0.0897 0.1063 0.045 Uiso 0.7 1 calc R U P C 1
H8C H -0.2416 0.0201 0.0726 0.045 Uiso 0.3 1 calc R U P C 2
H8D H -0.3520 -0.0545 0.1012 0.045 Uiso 0.3 1 calc R U P C 2
C11 C 0.2744(4) 0.2070(4) 0.24384(10) 0.0298(8) Uani 1 1 d . . . . .
C12 C 0.3265(5) 0.0578(4) 0.22723(11) 0.0331(8) Uani 1 1 d . . . . .
C13 C 0.3906(5) 0.3248(5) 0.24462(14) 0.0456(11) Uani 1 1 d . . . . .
H13A H 0.4682 0.2965 0.2618 0.055 Uiso 1 1 calc R U . . .
H13B H 0.4318 0.3368 0.2199 0.055 Uiso 1 1 calc R U . . .
H13C H 0.3471 0.4171 0.2527 0.055 Uiso 1 1 calc R U . . .
C14 C 0.2016(6) 0.1915(6) 0.28137(12) 0.0508(11) Uani 1 1 d . . . . .
H14A H 0.2745 0.1616 0.2996 0.061 Uiso 1 1 calc R U . . .
H14B H 0.1592 0.2853 0.2886 0.061 Uiso 1 1 calc R U . . .
H14C H 0.1245 0.1176 0.2800 0.061 Uiso 1 1 calc R U . . .
C15 C 0.4463(5) 0.0734(7) 0.19880(14) 0.0521(12) Uani 1 1 d . . . . .
H15A H 0.5361 0.1064 0.2108 0.062 Uiso 1 1 calc R U . . .
H15B H 0.4636 -0.0212 0.1870 0.062 Uiso 1 1 calc R U . . .
H15C H 0.4167 0.1450 0.1802 0.062 Uiso 1 1 calc R U . . .
C16 C 0.3630(6) -0.0585(5) 0.25555(15) 0.0503(12) Uani 1 1 d . . . . .
H16A H 0.4493 -0.0285 0.2696 0.060 Uiso 1 1 calc R U . . .
H16B H 0.2802 -0.0709 0.2724 0.060 Uiso 1 1 calc R U . . .
H16C H 0.3829 -0.1511 0.2430 0.060 Uiso 1 1 calc R U . . .
B B 0.1142(5) 0.1287(5) 0.19994(11) 0.0274(8) Uani 1 1 d . . . . .

loop_
_atom_site_aniso_label
_atom_site_aniso_U_11
_atom_site_aniso_U_22
_atom_site_aniso_U_33
_atom_site_aniso_U_23
_atom_site_aniso_U_13
_atom_site_aniso_U_12
Te 0.03456(15) 0.03755(15) 0.04240(14) -0.01283(11) -0.00843(11) 0.00817(10)
O1 0.0321(14) 0.0281(12) 0.0326(12) -0.0031(10) -0.0105(11) 0.0024(11)
O2 0.0362(15) 0.0286(13) 0.0368(13) -0.0041(10) -0.0143(12) 0.0007(11)
C1 0.0273(17) 0.0283(17) 0.0250(15) 0.0002(13) -0.0004(14) 0.0013(13)
C2 0.0280(18) 0.0278(18) 0.0225(15) 0.0034(13) -0.0011(13) -0.0032(14)
C3 0.0300(19) 0.0334(18) 0.0234(14) 0.0024(14) -0.0027(14) -0.0044(15)
C4 0.032(2) 0.042(2) 0.042(2) -0.0031(18) -0.0123(16) 0.0024(17)
C5 0.043(2) 0.035(2) 0.0315(18) -0.0058(16) -0.0082(17) 0.0076(17)
C6A 0.066(5) 0.033(3) 0.036(3) -0.009(3) -0.016(3) 0.006(3)
C7A 0.061(6) 0.052(6) 0.025(4) -0.009(3) -0.013(4) 0.010(4)
C6B 0.048(9) 0.062(11) 0.033(7) -0.024(8) -0.001(7) 0.002(7)
C7B 0.060(12) 0.048(13) 0.038(12) -0.026(10) -0.008(10) -0.004(10)
C8 0.043(2) 0.039(2) 0.0305(18) -0.0024(17) -0.0110(17) -0.0054(18)
C11 0.0322(18) 0.0297(19) 0.0274(16) 0.0006(14) -0.0104(14) -0.0002(14)
C12 0.0315(19) 0.0294(18) 0.0384(19) -0.0015(15) -0.0107(17) -0.0006(16)
C13 0.046(2) 0.032(2) 0.059(3) 0.001(2) -0.023(2) -0.0048(18)
C14 0.063(3) 0.062(3) 0.0278(19) -0.0027(19) -0.0010(19) 0.006(3)
C15 0.037(2) 0.062(3) 0.057(3) -0.010(2) 0.002(2) 0.005(2)
C16 0.055(3) 0.035(2) 0.061(3) 0.005(2) -0.031(2) 0.001(2)
B 0.028(2) 0.028(2) 0.0260(19) -0.0023(15) -0.0018(16) -0.0013(16)

loop_
_atom_type_symbol
_atom_type_description
_atom_type_scat_dispersion_real
_atom_type_scat_dispersion_imag
_atom_type_scat_source
C C 0.0181 0.0091 'International Tables Vol C Tables 4.2.6.8 and 6.1.1.4'
H H 0.0000 0.0000 'International Tables Vol C Tables 4.2.6.8 and 6.1.1.4'
B B 0.0090 0.0039 'International Tables Vol C Tables 4.2.6.8 and 6.1.1.4'
O O 0.0492 0.0322 'International Tables Vol C Tables 4.2.6.8 and 6.1.1.4'
Te Te -0.1759 6.3531 'International Tables Vol C Tables 4.2.6.8 and 6.1.1.4'

loop_
_geom_angle_atom_site_label_1
_geom_angle_atom_site_label_2
_geom_angle_atom_site_label_3
_geom_angle
C4 Te C1 81.90(16)
B O1 C11 107.5(3)
B O2 C12 106.9(3)
C2 C1 B 130.6(3)
C2 C1 Te 110.6(3)
B C1 Te 118.8(3)
C1 C2 C3 118.1(3)
C1 C2 C5 121.5(3)
C3 C2 C5 120.3(3)
C4 C3 C2 116.9(3)
C4 C3 C8 121.5(4)
C2 C3 C8 121.6(3)
C3 C4 Te 112.5(3)
C6B C5 C2 111.1(8)
C2 C5 C6A 112.2(4)
C7A C6A C5 110.5(6)
C8 C7A C6A 109.4(6)
C5 C6B C7B 107.3(13)
C6B C7B C8 110.5(17)
C3 C8 C7A 113.7(5)
C3 C8 C7B 111.5(9)
O1 C11 C13 108.4(3)
O1 C11 C14 106.6(3)
C13 C11 C14 110.9(4)
O1 C11 C12 102.4(3)
C13 C11 C12 114.4(4)
C14 C11 C12 113.3(3)
O2 C12 C15 105.9(3)
O2 C12 C16 107.5(3)
C15 C12 C16 111.6(4)
O2 C12 C11 102.5(3)
C15 C12 C11 113.6(4)
C16 C12 C11 114.7(4)
O2 B O1 113.8(3)
O2 B C1 124.5(4)
O1 B C1 121.7(3)

loop_
_geom_bond_atom_site_label_1
_geom_bond_atom_site_label_2
_geom_bond_distance
Te C4 2.051(4)
Te C1 2.067(4)
O1 B 1.373(5)
O1 C11 1.458(4)
O2 B 1.361(5)
O2 C12 1.473(5)
C1 C2 1.368(5)
C1 B 1.541(5)
C2 C3 1.443(5)
C2 C5 1.517(5)
C3 C4 1.348(6)
C3 C8 1.515(5)
C5 C6B 1.499(13)
C5 C6A 1.551(7)
C6A C7A 1.524(11)
C7A C8 1.516(11)
C6B C7B 1.52(3)
C7B C8 1.53(3)
C11 C13 1.517(6)
C11 C14 1.524(5)
C11 C12 1.569(5)
C12 C15 1.514(7)
C12 C16 1.518(6)

loop_
_geom_torsion_atom_site_label_1
_geom_torsion_atom_site_label_2
_geom_torsion_atom_site_label_3
_geom_torsion_atom_site_label_4
_geom_torsion
C4 Te C1 C2 1.0(3)
C4 Te C1 B 179.8(3)
B C1 C2 C3 180.0(4)
Te C1 C2 C3 -1.4(4)
B C1 C2 C5 -2.3(6)
Te C1 C2 C5 176.4(3)
C1 C2 C3 C4 1.1(5)
C5 C2 C3 C4 -176.7(4)
C1 C2 C3 C8 -178.4(4)
C5 C2 C3 C8 3.8(5)
C2 C3 C4 Te -0.2(5)
C8 C3 C4 Te 179.3(3)
C1 Te C4 C3 -0.4(3)
C1 C2 C5 C6B -156.6(9)
C3 C2 C5 C6B 21.1(10)
C1 C2 C5 C6A 162.7(4)
C3 C2 C5 C6A -19.6(6)
C2 C5 C6A C7A 50.1(8)
C5 C6A C7A C8 -65.3(9)
C2 C5 C6B C7B -56.5(17)
C5 C6B C7B C8 70.9(19)
C4 C3 C8 C7A 162.3(5)
C2 C3 C8 C7A -18.3(6)
C4 C3 C8 C7B -171.1(10)
C2 C3 C8 C7B 8.4(11)
C6A C7A C8 C3 48.2(9)
C6B C7B C8 C3 -44.9(17)
B O1 C11 C13 142.1(4)
B O1 C11 C14 -98.5(4)
B O1 C11 C12 20.8(4)
B O2 C12 C15 -97.4(4)
B O2 C12 C16 143.2(4)
B O2 C12 C11 22.0(4)
O1 C11 C12 O2 -25.7(4)
C13 C11 C12 O2 -142.8(3)
C14 C11 C12 O2 88.7(4)
O1 C11 C12 C15 88.1(4)
C13 C11 C12 C15 -29.0(5)
C14 C11 C12 C15 -157.5(4)
O1 C11 C12 C16 -141.8(4)
C13 C11 C12 C16 101.1(4)
C14 C11 C12 C16 -27.4(5)
C12 O2 B O1 -10.0(5)
C12 O2 B C1 169.9(4)
C11 O1 B O2 -7.8(5)
C11 O1 B C1 172.2(3)
C2 C1 B O2 -19.6(6)
Te C1 B O2 161.9(3)
C2 C1 B O1 160.3(4)
Te C1 B O1 -18.2(5)
